data_7046649
loop_
_publ_author_name
'Loibl, Antonia'
'Oschmann, Wiebke'
'Vogler, Maria'
'Pidko, Evgeny A.'
'Weber, Manuela'
'Wiecko, Jelena'
'M\"uller, Christian'

_publ_section_title
;
 Substituent effects in pyridyl-functionalized pyrylium salts, pyridines
 and \l<sup>3</sup>,\s<sup>2</sup>-phosphinines: a fundamental and
 systematic study.
;
_journal_issue 28
_journal_name_full 'Dalton transactions (Cambridge, England : 2003)'
_journal_page_first 9355
_journal_page_last 9366
_journal_paper_doi 10.1039/c8dt01441h
_journal_volume 47
_journal_year 2018
_chemical_formula_moiety 'C26 H15 F N2 O4 W, 1/2 (NCCH3)'
_chemical_formula_sum 'C27 H16.5 F N2.5 O4 W'
_chemical_formula_weight 642.78
_space_group_IT_number 92
_space_group_name_Hall 'P 4abw 2nw'
_space_group_name_H-M_alt 'P 41 21 2'
_symmetry_cell_setting tetragonal
_symmetry_space_group_name_Hall 'P 4abw 2nw'
_symmetry_space_group_name_H-M 'P 41 21 2'
_atom_sites_solution_hydrogens geom
_atom_sites_solution_primary direct
_atom_sites_solution_secondary difmap
_audit_creation_method SHELXL-97
_audit_update_record
;
2017-04-03 deposited with the CCDC.
2018-06-07 downloaded from the CCDC.
;
_cell_angle_alpha 90.00
_cell_angle_beta 90.00
_cell_angle_gamma 90.00
_cell_formula_units_Z 8
_cell_length_a 11.8880(10)
_cell_length_b 11.8880(10)
_cell_length_c 32.757(5)
_cell_measurement_reflns_used 1010
_cell_measurement_temperature 143(2)
_cell_measurement_theta_max 30.495
_cell_measurement_theta_min 2.533
_cell_volume 4629.4(9)
_computing_cell_refinement 'SAINT (Bruker-AXS)'
_computing_data_collection 'SMART (Bruker-AXS)'
_computing_data_reduction 'SAINT (Bruker-AXS)'
_computing_molecular_graphics 'Ortep (Johnson, 1996)'
_computing_publication_material 'Bruker SHELXTL'
_computing_structure_refinement 'SHELXL-97 (Sheldrick, 2008)'
_computing_structure_solution 'SHELXS-97 (Sheldrick, 2008)'
_diffrn_ambient_temperature 143(2)
_diffrn_measured_fraction_theta_full 1.000
_diffrn_measured_fraction_theta_max 1.000
_diffrn_measurement_device_type 'Bruker-AXS SMART CCD'
_diffrn_measurement_method '\w scans'
_diffrn_radiation_monochromator graphite
_diffrn_radiation_source 'fine-focus sealed tube'
_diffrn_radiation_type MoK\a
_diffrn_radiation_wavelength 0.71073
_diffrn_reflns_av_R_equivalents 0.0519
_diffrn_reflns_av_sigmaI/netI 0.0302
_diffrn_reflns_limit_h_max 16
_diffrn_reflns_limit_h_min -16
_diffrn_reflns_limit_k_max 16
_diffrn_reflns_limit_k_min -16
_diffrn_reflns_limit_l_max 46
_diffrn_reflns_limit_l_min -43
_diffrn_reflns_number 76012
_diffrn_reflns_theta_full 30.57
_diffrn_reflns_theta_max 30.57
_diffrn_reflns_theta_min 1.82
_exptl_absorpt_coefficient_mu 5.038
_exptl_absorpt_correction_T_max 0.7461
_exptl_absorpt_correction_T_min 0.6483
_exptl_absorpt_correction_type multi-scan
_exptl_absorpt_process_details 'sadabs bruker-axs'
_exptl_crystal_colour dark
_exptl_crystal_density_diffrn 1.844
_exptl_crystal_density_method 'not measured'
_exptl_crystal_description prism
_exptl_crystal_F_000 2488
_exptl_crystal_size_max 0.21
_exptl_crystal_size_mid 0.18
_exptl_crystal_size_min 0.16
_refine_diff_density_max 1.397
_refine_diff_density_min -2.131
_refine_diff_density_rms 0.162
_refine_ls_abs_structure_details 'Flack H D (1983), Acta Cryst. A39, 876-881'
_refine_ls_abs_structure_Flack 0.007(17)
_refine_ls_extinction_method none
_refine_ls_goodness_of_fit_ref 1.138
_refine_ls_hydrogen_treatment constr
_refine_ls_matrix_type full
_refine_ls_number_parameters 330
_refine_ls_number_reflns 7093
_refine_ls_number_restraints 0
_refine_ls_restrained_S_all 1.138
_refine_ls_R_factor_all 0.0773
_refine_ls_R_factor_gt 0.0422
_refine_ls_shift/su_max 0.001
_refine_ls_shift/su_mean 0.000
_refine_ls_structure_factor_coef Fsqd
_refine_ls_weighting_details 'calc w=1/[\s^2^(Fo^2^)+(0.0166P)^2^+30.1141P] where P=(Fo^2^+2Fc^2^)/3'
_refine_ls_weighting_scheme calc
_refine_ls_wR_factor_gt 0.0765
_refine_ls_wR_factor_ref 0.0863
_reflns_number_gt 4534
_reflns_number_total 7093
_reflns_threshold_expression >2\s(I)
_cod_data_source_file c8dt01441h2.cif
_cod_data_source_block p41212
_cod_depositor_comments 'Adding full bibliography for 7046645--7046658.cif.'
_cod_original_sg_symbol_H-M P41212
_cod_original_formula_sum 'C27 H16.50 F N2.50 O4 W'
_cod_database_code 7046649

loop_
_symmetry_equiv_pos_as_xyz
'x, y, z'
'-y+1/2, x+1/2, z+1/4'
'-x, -y, z+1/2'
'y+1/2, -x+1/2, z+3/4'
'x+1/2, -y+1/2, -z+3/4'
'y, x, -z'
'-x+1/2, y+1/2, -z+1/4'
'-y, -x, -z+1/2'

loop_
_atom_site_label
_atom_site_type_symbol
_atom_site_fract_x
_atom_site_fract_y
_atom_site_fract_z
_atom_site_U_iso_or_equiv
_atom_site_adp_type
_atom_site_occupancy
_atom_site_symmetry_multiplicity
_atom_site_calc_flag
_atom_site_refinement_flags
C1 C 0.1302(5) 0.8901(5) -0.00620(19) 0.0152(12) Uani 1 1 d .
C2 C 0.0612(5) 0.8966(5) -0.04046(19) 0.0154(12) Uani 1 1 d .
H2 H 0.0748 0.9530 -0.0604 0.019 Uiso 1 1 calc R
C3 C -0.0279(5) 0.8212(6) -0.04597(19) 0.0159(12) Uani 1 1 d .
C4 C -0.0452(5) 0.7446(7) -0.01450(18) 0.0176(11) Uani 1 1 d .
H4 H -0.1074 0.6946 -0.0156 0.021 Uiso 1 1 calc R
C5 C 0.0285(5) 0.7409(6) 0.01878(18) 0.0161(11) Uani 1 1 d .
C6 C 0.0099(6) 0.6604(5) 0.0529(2) 0.0182(13) Uani 1 1 d .
C7 C -0.0890(6) 0.5985(6) 0.0573(2) 0.0223(14) Uani 1 1 d .
H7 H -0.1469 0.6040 0.0374 0.027 Uiso 1 1 calc R
C8 C -0.1020(7) 0.5290(7) 0.0908(2) 0.0267(16) Uani 1 1 d .
H8 H -0.1699 0.4882 0.0948 0.032 Uiso 1 1 calc R
C9 C -0.0150(7) 0.5201(6) 0.11819(19) 0.0271(15) Uani 1 1 d .
H9 H -0.0217 0.4728 0.1414 0.033 Uiso 1 1 calc R
C10 C 0.0824(6) 0.5809(6) 0.11156(19) 0.0223(13) Uani 1 1 d .
H10 H 0.1427 0.5731 0.1304 0.027 Uiso 1 1 calc R
C11 C 0.2166(5) 0.9811(5) -0.0004(2) 0.0166(12) Uani 1 1 d .
C12 C 0.2132(6) 1.0464(6) 0.0349(2) 0.0200(14) Uani 1 1 d .
H12 H 0.1600 1.0296 0.0557 0.024 Uiso 1 1 calc R
C13 C 0.2868(6) 1.1357(6) 0.0399(2) 0.0223(15) Uani 1 1 d .
H13 H 0.2838 1.1802 0.0639 0.027 Uiso 1 1 calc R
C14 C 0.3651(6) 1.1601(6) 0.0096(2) 0.0257(16) Uani 1 1 d .
H14 H 0.4158 1.2212 0.0129 0.031 Uiso 1 1 calc R
C15 C 0.3689(6) 1.0948(6) -0.0254(2) 0.0254(16) Uani 1 1 d .
H15 H 0.4233 1.1105 -0.0459 0.030 Uiso 1 1 calc R
C16 C 0.2941(6) 1.0072(6) -0.0308(2) 0.0229(14) Uani 1 1 d .
H16 H 0.2955 0.9647 -0.0554 0.027 Uiso 1 1 calc R
C17 C -0.1024(6) 0.8227(6) -0.0829(2) 0.0171(13) Uani 1 1 d .
C18 C -0.1051(7) 0.9161(7) -0.1083(2) 0.0312(18) Uani 1 1 d .
H18 H -0.0586 0.9790 -0.1023 0.037 Uiso 1 1 calc R
C19 C -0.1751(8) 0.9192(8) -0.1425(3) 0.039(2) Uani 1 1 d .
H19 H -0.1781 0.9839 -0.1595 0.047 Uiso 1 1 calc R
C20 C -0.2395(7) 0.8264(7) -0.1509(2) 0.0286(16) Uani 1 1 d .
C21 C -0.2392(6) 0.7325(5) -0.12644(17) 0.0215(13) Uani 1 1 d .
H21 H -0.2848 0.6693 -0.1328 0.026 Uiso 1 1 calc R
C22 C -0.1710(5) 0.7324(6) -0.09244(19) 0.0158(13) Uani 1 1 d .
H22 H -0.1711 0.6685 -0.0750 0.019 Uiso 1 1 calc R
C23 C 0.3093(7) 0.6377(7) 0.0267(3) 0.0308(18) Uani 1 1 d .
C24 C 0.3545(7) 0.6803(6) 0.1061(2) 0.0281(16) Uani 1 1 d .
C25 C 0.2179(6) 0.8556(6) 0.1148(2) 0.0221(15) Uani 1 1 d .
C26 C 0.3840(6) 0.8412(6) 0.0514(2) 0.0233(15) Uani 1 1 d .
F1 F -0.3088(4) 0.8313(4) -0.18384(14) 0.0408(12) Uani 1 1 d .
N1 N 0.1181(5) 0.8103(5) 0.02258(16) 0.0154(11) Uani 1 1 d .
N2 N 0.0953(5) 0.6503(5) 0.07975(17) 0.0195(11) Uani 1 1 d .
O5 O 0.4647(4) 0.8892(5) 0.04156(16) 0.0292(12) Uani 1 1 d .
O6 O 0.3538(5) 0.5736(6) 0.0059(2) 0.0478(18) Uani 1 1 d .
O7 O 0.4197(5) 0.6402(5) 0.12932(17) 0.0355(14) Uani 1 1 d .
O8 O 0.2046(5) 0.9101(5) 0.14386(16) 0.0304(12) Uani 1 1 d .
W2 W 0.25239(2) 0.75104(2) 0.067891(6) 0.01762(5) Uani 1 1 d .
C1L C 0.5868(19) 0.563(2) 0.0538(6) 0.054(6) Uani 0.50 1 d P
H1L1 H 0.6352 0.5780 0.0774 0.082 Uiso 0.50 1 calc PR
H1L2 H 0.5815 0.4821 0.0492 0.082 Uiso 0.50 1 calc PR
H1L3 H 0.5116 0.5940 0.0589 0.082 Uiso 0.50 1 calc PR
C2L C 0.6332(14) 0.6154(14) 0.0188(5) 0.028(3) Uani 0.50 1 d P
N1L N 0.6636(9) 0.6636(9) 0.0000 0.076(5) Uani 1 2 d S

loop_
_atom_site_aniso_label
_atom_site_aniso_U_11
_atom_site_aniso_U_22
_atom_site_aniso_U_33
_atom_site_aniso_U_23
_atom_site_aniso_U_13
_atom_site_aniso_U_12
C1 0.013(3) 0.016(3) 0.016(3) 0.000(2) -0.001(2) -0.001(2)
C2 0.016(3) 0.018(3) 0.012(3) 0.005(2) -0.001(2) -0.002(2)
C3 0.014(3) 0.021(3) 0.012(3) 0.002(2) -0.002(2) 0.002(2)
C4 0.020(3) 0.013(3) 0.020(3) 0.002(3) -0.005(2) -0.001(3)
C5 0.020(3) 0.013(3) 0.015(3) 0.003(3) -0.003(2) 0.001(3)
C6 0.019(3) 0.015(3) 0.020(3) 0.000(3) -0.005(3) -0.004(2)
C7 0.020(3) 0.030(4) 0.018(3) 0.006(3) -0.006(3) -0.006(3)
C8 0.028(4) 0.028(4) 0.024(4) 0.008(3) 0.000(3) -0.008(3)
C9 0.042(5) 0.025(4) 0.014(3) 0.010(3) -0.002(3) -0.003(3)
C10 0.026(4) 0.025(4) 0.015(3) 0.003(3) -0.003(3) 0.004(3)
C11 0.015(3) 0.014(3) 0.021(3) 0.000(3) -0.002(3) -0.004(2)
C12 0.025(3) 0.023(3) 0.011(3) 0.002(3) 0.001(2) 0.000(3)
C13 0.030(4) 0.019(3) 0.017(3) 0.000(3) -0.009(3) -0.001(3)
C14 0.026(4) 0.027(4) 0.024(4) 0.004(3) -0.005(3) -0.015(3)
C15 0.020(3) 0.035(4) 0.021(3) 0.005(3) 0.006(3) -0.008(3)
C16 0.022(3) 0.029(4) 0.017(3) 0.001(3) 0.000(3) -0.002(3)
C17 0.019(3) 0.020(3) 0.012(3) -0.002(2) 0.000(2) 0.002(2)
C18 0.038(5) 0.033(4) 0.022(4) 0.010(3) -0.016(3) -0.008(3)
C19 0.051(5) 0.037(5) 0.028(4) 0.015(4) -0.023(4) -0.013(4)
C20 0.026(4) 0.045(4) 0.015(3) -0.008(3) -0.015(3) -0.005(4)
C21 0.021(3) 0.023(3) 0.020(2) 0.003(2) -0.007(3) 0.000(3)
C22 0.011(2) 0.018(4) 0.018(3) 0.000(2) 0.001(2) 0.003(2)
C23 0.030(4) 0.025(4) 0.037(5) 0.002(3) -0.011(4) -0.011(3)
C24 0.030(4) 0.021(3) 0.033(4) -0.005(3) 0.003(3) 0.001(3)
C25 0.020(3) 0.015(3) 0.032(4) 0.014(3) -0.011(3) 0.001(2)
C26 0.027(4) 0.023(3) 0.020(3) -0.004(3) -0.013(3) 0.007(3)
F1 0.047(3) 0.047(3) 0.028(2) -0.001(2) -0.021(2) -0.009(2)
N1 0.016(3) 0.018(3) 0.013(3) 0.003(2) -0.005(2) 0.005(2)
N2 0.023(3) 0.020(3) 0.016(3) 0.001(2) -0.003(2) -0.002(2)
O5 0.021(3) 0.041(3) 0.026(3) 0.000(2) -0.001(2) -0.005(2)
O6 0.038(4) 0.051(4) 0.055(4) -0.021(4) 0.005(3) -0.006(3)
O7 0.035(3) 0.043(3) 0.028(3) 0.008(3) -0.012(3) 0.011(3)
O8 0.038(3) 0.030(3) 0.023(3) -0.004(2) -0.003(2) 0.004(2)
W2 0.01763(10) 0.01752(10) 0.01772(8) 0.00144(11) -0.00546(11) 0.00047(18)
C1L 0.051(13) 0.086(18) 0.026(10) -0.002(11) 0.004(9) -0.020(12)
C2L 0.032(9) 0.030(9) 0.022(8) 0.006(6) 0.006(6) 0.009(7)
N1L 0.058(6) 0.058(6) 0.113(15) 0.020(7) -0.020(7) 0.001(8)

loop_
_atom_type_symbol
_atom_type_description
_atom_type_scat_dispersion_real
_atom_type_scat_dispersion_imag
_atom_type_scat_source
C C 0.0033 0.0016 'International Tables Vol C Tables 4.2.6.8 and 6.1.1.4'
H H 0.0000 0.0000 'International Tables Vol C Tables 4.2.6.8 and 6.1.1.4'
F F 0.0171 0.0103 'International Tables Vol C Tables 4.2.6.8 and 6.1.1.4'
N N 0.0061 0.0033 'International Tables Vol C Tables 4.2.6.8 and 6.1.1.4'
O O 0.0106 0.0060 'International Tables Vol C Tables 4.2.6.8 and 6.1.1.4'
W W -0.8490 6.8722 'International Tables Vol C Tables 4.2.6.8 and 6.1.1.4'

loop_
_geom_angle_atom_site_label_1
_geom_angle_atom_site_label_2
_geom_angle_atom_site_label_3
_geom_angle
_geom_angle_site_symmetry_1
_geom_angle_site_symmetry_3
N1 C1 C2 122.7(6) . .
N1 C1 C11 119.4(6) . .
C2 C1 C11 117.7(6) . .
C1 C2 C3 121.0(6) . .
C1 C2 H2 119.5 . .
C3 C2 H2 119.5 . .
C4 C3 C2 115.8(6) . .
C4 C3 C17 121.2(6) . .
C2 C3 C17 122.9(6) . .
C3 C4 C5 120.4(6) . .
C3 C4 H4 119.8 . .
C5 C4 H4 119.8 . .
N1 C5 C4 123.1(6) . .
N1 C5 C6 116.1(5) . .
C4 C5 C6 120.9(6) . .
N2 C6 C7 121.4(6) . .
N2 C6 C5 115.8(6) . .
C7 C6 C5 122.8(6) . .
C8 C7 C6 119.4(7) . .
C8 C7 H7 120.3 . .
C6 C7 H7 120.3 . .
C9 C8 C7 118.7(7) . .
C9 C8 H8 120.6 . .
C7 C8 H8 120.6 . .
C8 C9 C10 119.2(6) . .
C8 C9 H9 120.4 . .
C10 C9 H9 120.4 . .
N2 C10 C9 122.8(6) . .
N2 C10 H10 118.6 . .
C9 C10 H10 118.6 . .
C12 C11 C16 119.3(6) . .
C12 C11 C1 119.1(6) . .
C16 C11 C1 121.4(6) . .
C13 C12 C11 120.4(6) . .
C13 C12 H12 119.8 . .
C11 C12 H12 119.8 . .
C12 C13 C14 119.9(6) . .
C12 C13 H13 120.0 . .
C14 C13 H13 120.0 . .
C15 C14 C13 119.7(6) . .
C15 C14 H14 120.2 . .
C13 C14 H14 120.2 . .
C16 C15 C14 120.5(7) . .
C16 C15 H15 119.7 . .
C14 C15 H15 119.7 . .
C15 C16 C11 120.1(7) . .
C15 C16 H16 119.9 . .
C11 C16 H16 119.9 . .
C22 C17 C18 118.1(6) . .
C22 C17 C3 121.4(6) . .
C18 C17 C3 120.5(6) . .
C17 C18 C19 121.1(7) . .
C17 C18 H18 119.5 . .
C19 C18 H18 119.5 . .
C20 C19 C18 118.3(7) . .
C20 C19 H19 120.9 . .
C18 C19 H19 120.9 . .
F1 C20 C19 117.7(7) . .
F1 C20 C21 119.9(7) . .
C19 C20 C21 122.3(7) . .
C20 C21 C22 118.3(6) . .
C20 C21 H21 120.9 . .
C22 C21 H21 120.9 . .
C21 C22 C17 121.9(6) . .
C21 C22 H22 119.0 . .
C17 C22 H22 119.0 . .
O6 C23 W2 171.6(7) . .
O7 C24 W2 177.5(7) . .
O8 C25 W2 174.0(6) . .
O5 C26 W2 176.5(6) . .
C1 N1 C5 116.7(5) . .
C1 N1 W2 126.6(4) . .
C5 N1 W2 114.9(4) . .
C10 N2 C6 118.5(6) . .
C10 N2 W2 123.9(5) . .
C6 N2 W2 117.7(4) . .
C24 W2 C26 85.2(3) . .
C24 W2 C25 84.4(3) . .
C26 W2 C25 92.0(3) . .
C24 W2 C23 86.1(3) . .
C26 W2 C23 85.1(3) . .
C25 W2 C23 170.3(3) . .
C24 W2 N2 100.2(3) . .
C26 W2 N2 173.8(2) . .
C25 W2 N2 91.6(2) . .
C23 W2 N2 92.2(3) . .
C24 W2 N1 171.7(3) . .
C26 W2 N1 102.1(2) . .
C25 W2 N1 99.4(2) . .
C23 W2 N1 90.3(3) . .
N2 W2 N1 72.4(2) . .
C2L C1L H1L1 109.5 . .
C2L C1L H1L2 109.5 . .
H1L1 C1L H1L2 109.5 . .
C2L C1L H1L3 109.5 . .
H1L1 C1L H1L3 109.5 . .
H1L2 C1L H1L3 109.5 . .
N1L C2L C2L 46.3(14) . 6
N1L C2L C1L 167(2) . .
C2L C2L C1L 142.7(12) 6 .
C2L N1L C2L 87(3) 6 .

loop_
_geom_bond_atom_site_label_1
_geom_bond_atom_site_label_2
_geom_bond_distance
_geom_bond_site_symmetry_2
C1 N1 1.345(8) .
C1 C2 1.392(8) .
C1 C11 1.504(8) .
C2 C3 1.399(9) .
C2 H2 0.9500 .
C3 C4 1.390(9) .
C3 C17 1.499(9) .
C4 C5 1.399(8) .
C4 H4 0.9500 .
C5 N1 1.353(8) .
C5 C6 1.488(9) .
C6 N2 1.348(8) .
C6 C7 1.394(10) .
C7 C8 1.382(10) .
C7 H7 0.9500 .
C8 C9 1.374(10) .
C8 H8 0.9500 .
C9 C10 1.382(11) .
C9 H9 0.9500 .
C10 N2 1.338(8) .
C10 H10 0.9500 .
C11 C12 1.393(9) .
C11 C16 1.393(10) .
C12 C13 1.385(10) .
C12 H12 0.9500 .
C13 C14 1.391(10) .
C13 H13 0.9500 .
C14 C15 1.386(10) .
C14 H14 0.9500 .
C15 C16 1.381(10) .
C15 H15 0.9500 .
C16 H16 0.9500 .
C17 C22 1.384(9) .
C17 C18 1.388(10) .
C18 C19 1.396(10) .
C18 H18 0.9500 .
C19 C20 1.370(11) .
C19 H19 0.9500 .
C20 F1 1.358(8) .
C20 C21 1.375(9) .
C21 C22 1.377(8) .
C21 H21 0.9500 .
C22 H22 0.9500 .
C23 O6 1.150(10) .
C23 W2 2.024(9) .
C24 O7 1.185(9) .
C24 W2 1.937(8) .
C25 O8 1.161(9) .
C25 W2 2.019(8) .
C26 O5 1.163(9) .
C26 W2 1.971(8) .
N1 W2 2.291(5) .
N2 W2 2.253(6) .
C1L C2L 1.41(2) .
C1L H1L1 0.9800 .
C1L H1L2 0.9800 .
C1L H1L3 0.9800 .
C2L N1L 0.915(16) .
C2L C2L 1.27(3) 6
N1L C2L 0.915(16) 6

loop_
_geom_torsion_atom_site_label_1
_geom_torsion_atom_site_label_2
_geom_torsion_atom_site_label_3
_geom_torsion_atom_site_label_4
_geom_torsion
_geom_torsion_site_symmetry_4
N1 C1 C2 C3 2.1(10) .
C11 C1 C2 C3 -174.0(6) .
C1 C2 C3 C4 2.9(10) .
C1 C2 C3 C17 -178.2(6) .
C2 C3 C4 C5 -4.2(10) .
C17 C3 C4 C5 176.9(6) .
C3 C4 C5 N1 0.6(11) .
C3 C4 C5 C6 179.2(6) .
N1 C5 C6 N2 -12.3(9) .
C4 C5 C6 N2 169.1(6) .
N1 C5 C6 C7 167.9(7) .
C4 C5 C6 C7 -10.8(11) .
N2 C6 C7 C8 2.9(11) .
C5 C6 C7 C8 -177.2(7) .
C6 C7 C8 C9 -2.2(12) .
C7 C8 C9 C10 0.2(12) .
C8 C9 C10 N2 1.3(12) .
N1 C1 C11 C12 -55.6(9) .
C2 C1 C11 C12 120.6(7) .
N1 C1 C11 C16 129.6(7) .
C2 C1 C11 C16 -54.2(9) .
C16 C11 C12 C13 -0.7(10) .
C1 C11 C12 C13 -175.6(6) .
C11 C12 C13 C14 -0.3(11) .
C12 C13 C14 C15 0.1(11) .
C13 C14 C15 C16 1.3(12) .
C14 C15 C16 C11 -2.3(11) .
C12 C11 C16 C15 2.0(11) .
C1 C11 C16 C15 176.8(6) .
C4 C3 C17 C22 -17.1(10) .
C2 C3 C17 C22 164.1(6) .
C4 C3 C17 C18 162.2(7) .
C2 C3 C17 C18 -16.6(10) .
C22 C17 C18 C19 0.1(12) .
C3 C17 C18 C19 -179.2(8) .
C17 C18 C19 C20 -1.4(14) .
C18 C19 C20 F1 178.8(8) .
C18 C19 C20 C21 1.5(14) .
F1 C20 C21 C22 -177.5(6) .
C19 C20 C21 C22 -0.3(12) .
C20 C21 C22 C17 -1.1(10) .
C18 C17 C22 C21 1.2(10) .
C3 C17 C22 C21 -179.5(6) .
C2 C1 N1 C5 -5.7(9) .
C11 C1 N1 C5 170.3(6) .
C2 C1 N1 W2 158.3(5) .
C11 C1 N1 W2 -25.7(8) .
C4 C5 N1 C1 4.3(10) .
C6 C5 N1 C1 -174.3(6) .
C4 C5 N1 W2 -161.5(5) .
C6 C5 N1 W2 19.9(7) .
C9 C10 N2 C6 -0.6(11) .
C9 C10 N2 W2 179.9(5) .
C7 C6 N2 C10 -1.5(10) .
C5 C6 N2 C10 178.6(6) .
C7 C6 N2 W2 178.0(5) .
C5 C6 N2 W2 -1.9(8) .
O7 C24 W2 C26 14(16) .
O7 C24 W2 C25 -78(16) .
O7 C24 W2 C23 100(16) .
O7 C24 W2 N2 -169(16) .
O7 C24 W2 N1 165(15) .
O5 C26 W2 C24 50(10) .
O5 C26 W2 C25 134(10) .
O5 C26 W2 C23 -36(10) .
O5 C26 W2 N2 -101(10) .
O5 C26 W2 N1 -126(10) .
O8 C25 W2 C24 -2(6) .
O8 C25 W2 C26 -87(6) .
O8 C25 W2 C23 -15(7) .
O8 C25 W2 N2 98(6) .
O8 C25 W2 N1 170(6) .
O6 C23 W2 C24 -29(5) .
O6 C23 W2 C26 56(5) .
O6 C23 W2 C25 -17(6) .
O6 C23 W2 N2 -129(5) .
O6 C23 W2 N1 158(5) .
C10 N2 W2 C24 12.2(6) .
C6 N2 W2 C24 -167.3(5) .
C10 N2 W2 C26 162(2) .
C6 N2 W2 C26 -17(3) .
C10 N2 W2 C25 -72.3(6) .
C6 N2 W2 C25 108.2(5) .
C10 N2 W2 C23 98.7(6) .
C6 N2 W2 C23 -80.8(5) .
C10 N2 W2 N1 -171.7(6) .
C6 N2 W2 N1 8.9(5) .
C1 N1 W2 C24 -152.2(17) .
C5 N1 W2 C24 12(2) .
C1 N1 W2 C26 -2.3(6) .
C5 N1 W2 C26 161.9(5) .
C1 N1 W2 C25 91.7(6) .
C5 N1 W2 C25 -104.0(5) .
C1 N1 W2 C23 -87.4(6) .
C5 N1 W2 C23 76.9(5) .
C1 N1 W2 N2 -179.6(6) .
C5 N1 W2 N2 -15.3(4) .
C1L C2L N1L C2L -137(10) 6
